data_4517023
loop_
_publ_author_name
'Garc\'ia-Montero, Angel'
'Rodriguez, Antonio M.'
'Juan, Alberto'
'Velders, Aldrik H.'
'Denisi, Antonio'
'Jim\'enez-Os\'es, Gonzalo'
'G\'omez-Bengoa, Enrique'
'Cativiela, Carlos'
'G\'omez, Maria Victoria'
'Urriolabeitia, Esteban P.'

_publ_section_title
;
 Metal-Free [2 + 2]-Photocycloaddition of (Z)-4-Aryliden-5(4H)-Oxazolones
 as Straightforward Synthesis of 1,3-Diaminotruxillic Acid Precursors:
 Synthetic Scope and Mechanistic Studies
;
_journal_issue 9
_journal_name_full 'ACS Sustainable Chemistry &amp; Engineering'
_journal_page_first 8370
_journal_paper_doi 10.1021/acssuschemeng.7b02140
_journal_volume 5
_journal_year 2017
_chemical_formula_sum 'C18 H15 N O4'
_chemical_formula_weight 309.31
_space_group_IT_number 14
_space_group_name_Hall '-P 2ybc'
_space_group_name_H-M_alt 'P 1 21/c 1'
_symmetry_cell_setting monoclinic
_symmetry_space_group_name_H-M 'P 1 21/c 1'
_atom_sites_solution_hydrogens geom
_atom_sites_solution_primary direct
_atom_sites_solution_secondary difmap
_audit_creation_method SHELXL-97
_cell_angle_alpha 90.00
_cell_angle_beta 93.613(4)
_cell_angle_gamma 90.00
_cell_formula_units_Z 4
_cell_length_a 12.4183(8)
_cell_length_b 13.3678(5)
_cell_length_c 8.9785(4)
_cell_measurement_reflns_used 2567
_cell_measurement_temperature 150(2)
_cell_measurement_theta_max 22.1300
_cell_measurement_theta_min 3.2590
_cell_volume 1487.52(13)
_computing_cell_refinement
;
CrysAlisPro, Agilent Technologies,
Version 1.171.37.34 (release 22-05-2014 CrysAlis171 .NET)
(compiled May 22 2014,16:03:01)
;
_computing_data_collection
;
CrysAlisPro, Agilent Technologies,
Version 1.171.37.34 (release 22-05-2014 CrysAlis171 .NET)
(compiled May 22 2014,16:03:01)
;
_computing_data_reduction
;
CrysAlisPro, Agilent Technologies,
Version 1.171.37.34 (release 22-05-2014 CrysAlis171 .NET)
(compiled May 22 2014,16:03:01)
;
_computing_structure_refinement 'SHELXL-97 (Sheldrick, 1997)'
_computing_structure_solution 'SHELXS-97 (Sheldrick, 1990)'
_diffrn_ambient_temperature 150(2)
_diffrn_detector_area_resol_mean 16.3990
_diffrn_measured_fraction_theta_full 0.999
_diffrn_measured_fraction_theta_max 0.999
_diffrn_measurement_device_type 'Xcalibur, Sapphire3'
_diffrn_radiation_monochromator graphite
_diffrn_radiation_source 'fine-focus sealed tube'
_diffrn_radiation_type MoK\a
_diffrn_radiation_wavelength 0.71073
_diffrn_reflns_av_R_equivalents 0.0727
_diffrn_reflns_av_sigmaI/netI 0.0556
_diffrn_reflns_limit_h_max 14
_diffrn_reflns_limit_h_min -14
_diffrn_reflns_limit_k_max 15
_diffrn_reflns_limit_k_min -15
_diffrn_reflns_limit_l_max 10
_diffrn_reflns_limit_l_min -10
_diffrn_reflns_number 21144
_diffrn_reflns_theta_full 24.99
_diffrn_reflns_theta_max 24.99
_diffrn_reflns_theta_min 3.05
_exptl_absorpt_coefficient_mu 0.098
_exptl_absorpt_correction_T_max 1.00000
_exptl_absorpt_correction_T_min 0.83909
_exptl_absorpt_correction_type multi-scan
_exptl_absorpt_process_details
;
CrysAlisPro, Agilent Technologies,
Version 1.171.37.34 (release 22-05-2014 CrysAlis171 .NET)
(compiled May 22 2014,16:03:01)
Empirical absorption correction using spherical harmonics,
 implemented in SCALE3 ABSPACK scaling algorithm.
;
_exptl_crystal_colour yellow
_exptl_crystal_density_diffrn 1.381
_exptl_crystal_density_method 'not measured'
_exptl_crystal_description plate
_exptl_crystal_F_000 648
_exptl_crystal_size_max 0.31
_exptl_crystal_size_mid 0.26
_exptl_crystal_size_min 0.11
_refine_diff_density_max 0.240
_refine_diff_density_min -0.235
_refine_diff_density_rms 0.051
_refine_ls_extinction_method none
_refine_ls_goodness_of_fit_ref 1.044
_refine_ls_hydrogen_treatment mixed
_refine_ls_matrix_type full
_refine_ls_number_parameters 210
_refine_ls_number_reflns 2620
_refine_ls_number_restraints 0
_refine_ls_restrained_S_all 1.044
_refine_ls_R_factor_all 0.1019
_refine_ls_R_factor_gt 0.0632
_refine_ls_shift/su_max 0.000
_refine_ls_shift/su_mean 0.000
_refine_ls_structure_factor_coef Fsqd
_refine_ls_weighting_details 'calc w=1/[\s^2^(Fo^2^)+(0.0709P)^2^+0.4771P] where P=(Fo^2^+2Fc^2^)/3'
_refine_ls_weighting_scheme calc
_refine_ls_wR_factor_gt 0.1384
_refine_ls_wR_factor_ref 0.1596
_reflns_number_gt 1786
_reflns_number_total 2620
_reflns_threshold_expression >2sigma(I)
_cod_data_source_file sc7b02140_si_002.cif
_cod_data_source_block '__2f2'
_cod_original_sg_symbol_H-M P21/c
_cod_database_code 4517023

loop_
_symmetry_equiv_pos_as_xyz
'x, y, z'
'-x, y+1/2, -z+1/2'
'-x, -y, -z'
'x, -y-1/2, z-1/2'

loop_
_atom_site_label
_atom_site_type_symbol
_atom_site_fract_x
_atom_site_fract_y
_atom_site_fract_z
_atom_site_U_iso_or_equiv
_atom_site_adp_type
_atom_site_occupancy
_atom_site_symmetry_multiplicity
_atom_site_calc_flag
_atom_site_refinement_flags
O1 O 0.55836(17) 0.61992(14) 0.2675(2) 0.0397(5) Uani 1 1 d .
O2 O 0.46465(15) 0.73460(13) 0.1278(2) 0.0357(5) Uani 1 1 d .
N1 N 0.39180(18) 0.63884(16) -0.0623(2) 0.0321(6) Uani 1 1 d .
C1 C 0.4671(2) 0.57528(19) 0.0255(3) 0.0313(7) Uani 1 1 d .
C2 C 0.4381(2) 0.46565(19) 0.0666(3) 0.0324(7) Uani 1 1 d .
H2A H 0.4602 0.4561 0.1747 0.039 Uiso 1 1 calc R
C3 C 0.3289(2) 0.4187(2) 0.0392(3) 0.0319(7) Uani 1 1 d .
C4 C 0.3098(3) 0.3285(2) 0.1093(3) 0.0395(8) Uani 1 1 d .
H4A H 0.3647 0.2998 0.1742 0.047 Uiso 1 1 calc R
C5 C 0.2115(3) 0.2797(2) 0.0862(3) 0.0419(8) Uani 1 1 d .
H5A H 0.2006 0.2174 0.1338 0.050 Uiso 1 1 calc R
C6 C 0.1298(2) 0.3205(2) -0.0050(3) 0.0385(8) Uani 1 1 d .
C7 C 0.1476(2) 0.4128(2) -0.0744(3) 0.0374(7) Uani 1 1 d .
C8 C 0.2466(2) 0.4593(2) -0.0537(3) 0.0329(7) Uani 1 1 d .
H8A H 0.2587 0.5205 -0.1040 0.040 Uiso 1 1 calc R
C9 C 0.0730(3) 0.5479(3) -0.2158(4) 0.0600(10) Uani 1 1 d .
H9A H 0.0052 0.5693 -0.2679 0.090 Uiso 1 1 calc R
H9B H 0.1308 0.5486 -0.2853 0.090 Uiso 1 1 calc R
H9C H 0.0915 0.5938 -0.1328 0.090 Uiso 1 1 calc R
C10 C 0.0060(3) 0.1909(2) 0.0463(4) 0.0551(10) Uani 1 1 d .
H10A H -0.0678 0.1692 0.0182 0.083 Uiso 1 1 calc R
H10B H 0.0128 0.2056 0.1534 0.083 Uiso 1 1 calc R
H10C H 0.0567 0.1376 0.0237 0.083 Uiso 1 1 calc R
O3 O 0.06095(17) 0.44958(16) -0.1595(2) 0.0507(6) Uani 1 1 d .
O4 O 0.03012(18) 0.27872(16) -0.0357(2) 0.0504(6) Uani 1 1 d .
C11 C 0.5040(2) 0.6391(2) 0.1570(3) 0.0334(7) Uani 1 1 d .
C12 C 0.3961(2) 0.7247(2) -0.0020(3) 0.0301(7) Uani 1 1 d .
C13 C 0.3384(2) 0.8152(2) -0.0514(3) 0.0334(7) Uani 1 1 d .
C14 C 0.3540(3) 0.9061(2) 0.0202(3) 0.0421(8) Uani 1 1 d .
H14A H 0.4025 0.9106 0.1061 0.050 Uiso 1 1 calc R
C15 C 0.2996(3) 0.9905(2) -0.0322(4) 0.0469(8) Uani 1 1 d .
H15A H 0.3108 1.0527 0.0176 0.056 Uiso 1 1 calc R
C16 C 0.2289(3) 0.9842(2) -0.1571(4) 0.0435(8) Uani 1 1 d .
H16A H 0.1921 1.0423 -0.1940 0.052 Uiso 1 1 calc R
C17 C 0.2117(2) 0.8929(2) -0.2287(3) 0.0401(8) Uani 1 1 d .
H17A H 0.1622 0.8885 -0.3137 0.048 Uiso 1 1 calc R
C18 C 0.2660(2) 0.8090(2) -0.1770(3) 0.0355(7) Uani 1 1 d .
H18A H 0.2543 0.7467 -0.2264 0.043 Uiso 1 1 calc R

loop_
_atom_site_aniso_label
_atom_site_aniso_U_11
_atom_site_aniso_U_22
_atom_site_aniso_U_33
_atom_site_aniso_U_23
_atom_site_aniso_U_13
_atom_site_aniso_U_12
O1 0.0437(13) 0.0405(12) 0.0341(11) -0.0016(9) -0.0045(10) 0.0039(10)
O2 0.0400(13) 0.0319(11) 0.0346(11) -0.0012(9) -0.0004(9) 0.0054(9)
N1 0.0345(14) 0.0304(13) 0.0312(13) 0.0005(11) 0.0023(10) 0.0034(11)
C1 0.0333(17) 0.0295(14) 0.0304(15) 0.0009(12) -0.0026(12) 0.0032(13)
C2 0.0373(18) 0.0306(15) 0.0293(15) 0.0013(12) 0.0032(13) 0.0063(13)
C3 0.0346(18) 0.0318(15) 0.0297(15) -0.0014(13) 0.0055(13) 0.0015(13)
C4 0.0405(19) 0.0348(17) 0.0433(18) 0.0018(14) 0.0024(14) 0.0051(14)
C5 0.051(2) 0.0296(16) 0.0460(18) 0.0056(14) 0.0086(16) -0.0031(15)
C6 0.0393(19) 0.0380(17) 0.0390(17) -0.0021(14) 0.0092(15) -0.0086(14)
C7 0.0375(19) 0.0411(17) 0.0336(16) -0.0030(14) 0.0016(13) -0.0022(15)
C8 0.0373(18) 0.0303(15) 0.0315(15) 0.0013(12) 0.0043(13) -0.0002(13)
C9 0.045(2) 0.066(2) 0.067(2) 0.0226(19) -0.0123(18) -0.0010(18)
C10 0.061(2) 0.054(2) 0.051(2) -0.0043(17) 0.0132(18) -0.0194(18)
O3 0.0387(14) 0.0556(14) 0.0561(14) 0.0111(11) -0.0102(11) -0.0080(11)
O4 0.0488(15) 0.0531(13) 0.0493(13) 0.0019(11) 0.0038(11) -0.0212(11)
C11 0.0341(17) 0.0324(16) 0.0342(16) 0.0035(14) 0.0050(14) 0.0010(13)
C12 0.0288(17) 0.0335(16) 0.0282(15) 0.0029(13) 0.0024(12) 0.0010(13)
C13 0.0344(18) 0.0323(16) 0.0341(16) 0.0037(13) 0.0076(13) 0.0020(13)
C14 0.049(2) 0.0376(17) 0.0388(17) -0.0031(14) -0.0018(15) 0.0055(15)
C15 0.054(2) 0.0344(17) 0.053(2) 0.0000(15) 0.0043(17) 0.0101(16)
C16 0.041(2) 0.0417(18) 0.0485(19) 0.0106(16) 0.0087(15) 0.0089(15)
C17 0.0392(19) 0.0466(19) 0.0350(17) 0.0106(14) 0.0056(14) 0.0032(15)
C18 0.0373(18) 0.0353(16) 0.0341(16) 0.0041(13) 0.0050(14) 0.0016(14)

loop_
_atom_type_symbol
_atom_type_description
_atom_type_scat_dispersion_real
_atom_type_scat_dispersion_imag
_atom_type_scat_source
C C 0.0033 0.0016 'International Tables Vol C Tables 4.2.6.8 and 6.1.1.4'
H H 0.0000 0.0000 'International Tables Vol C Tables 4.2.6.8 and 6.1.1.4'
N N 0.0061 0.0033 'International Tables Vol C Tables 4.2.6.8 and 6.1.1.4'
O O 0.0106 0.0060 'International Tables Vol C Tables 4.2.6.8 and 6.1.1.4'

loop_
_geom_angle_atom_site_label_1
_geom_angle_atom_site_label_2
_geom_angle_atom_site_label_3
_geom_angle
_geom_angle_site_symmetry_1
_geom_angle_site_symmetry_3
C11 O2 C12 105.0(2) . .
C12 N1 C1 106.7(2) . .
N1 C1 C11 104.3(2) . .
N1 C1 C2 121.7(2) . .
C11 C1 C2 114.2(2) . .
N1 C1 C2 113.2(2) . 3_665
C11 C1 C2 114.0(2) . 3_665
C2 C1 C2 89.4(2) . 3_665
C3 C2 C1 125.1(2) . .
C3 C2 C1 117.7(2) . 3_665
C1 C2 C1 90.6(2) . 3_665
C3 C2 H2A 107.2 . .
C1 C2 H2A 107.2 . .
C1 C2 H2A 107.2 3_665 .
C4 C3 C8 118.2(3) . .
C4 C3 C2 117.9(3) . .
C8 C3 C2 123.9(2) . .
C5 C4 C3 121.0(3) . .
C5 C4 H4A 119.5 . .
C3 C4 H4A 119.5 . .
C6 C5 C4 120.7(3) . .
C6 C5 H5A 119.6 . .
C4 C5 H5A 119.6 . .
O4 C6 C5 125.6(3) . .
O4 C6 C7 115.7(3) . .
C5 C6 C7 118.7(3) . .
O3 C7 C8 125.0(3) . .
O3 C7 C6 115.0(3) . .
C8 C7 C6 120.0(3) . .
C7 C8 C3 121.3(3) . .
C7 C8 H8A 119.3 . .
C3 C8 H8A 119.3 . .
O3 C9 H9A 109.5 . .
O3 C9 H9B 109.5 . .
H9A C9 H9B 109.5 . .
O3 C9 H9C 109.5 . .
H9A C9 H9C 109.5 . .
H9B C9 H9C 109.5 . .
O4 C10 H10A 109.5 . .
O4 C10 H10B 109.5 . .
H10A C10 H10B 109.5 . .
O4 C10 H10C 109.5 . .
H10A C10 H10C 109.5 . .
H10B C10 H10C 109.5 . .
C7 O3 C9 115.7(2) . .
C6 O4 C10 116.5(3) . .
O1 C11 O2 122.0(3) . .
O1 C11 C1 131.3(3) . .
O2 C11 C1 106.7(2) . .
N1 C12 O2 116.5(2) . .
N1 C12 C13 127.8(3) . .
O2 C12 C13 115.7(2) . .
C14 C13 C18 119.4(3) . .
C14 C13 C12 122.4(3) . .
C18 C13 C12 118.3(3) . .
C13 C14 C15 120.6(3) . .
C13 C14 H14A 119.7 . .
C15 C14 H14A 119.7 . .
C16 C15 C14 119.9(3) . .
C16 C15 H15A 120.1 . .
C14 C15 H15A 120.1 . .
C15 C16 C17 120.0(3) . .
C15 C16 H16A 120.0 . .
C17 C16 H16A 120.0 . .
C18 C17 C16 120.1(3) . .
C18 C17 H17A 119.9 . .
C16 C17 H17A 119.9 . .
C17 C18 C13 120.1(3) . .
C17 C18 H18A 120.0 . .
C13 C18 H18A 120.0 . .

loop_
_geom_bond_atom_site_label_1
_geom_bond_atom_site_label_2
_geom_bond_distance
_geom_bond_site_symmetry_2
O1 C11 1.192(3) .
O2 C11 1.386(3) .
O2 C12 1.405(3) .
N1 C12 1.269(3) .
N1 C1 1.458(3) .
C1 C11 1.505(4) .
C1 C2 1.559(4) .
C1 C2 1.578(4) 3_665
C2 C3 1.500(4) .
C2 C1 1.578(4) 3_665
C2 H2A 1.0000 .
C3 C4 1.387(4) .
C3 C8 1.388(4) .
C4 C5 1.388(4) .
C4 H4A 0.9500 .
C5 C6 1.376(4) .
C5 H5A 0.9500 .
C6 O4 1.370(3) .
C6 C7 1.406(4) .
C7 O3 1.372(4) .
C7 C8 1.380(4) .
C8 H8A 0.9500 .
C9 O3 1.420(4) .
C9 H9A 0.9800 .
C9 H9B 0.9800 .
C9 H9C 0.9800 .
C10 O4 1.427(4) .
C10 H10A 0.9800 .
C10 H10B 0.9800 .
C10 H10C 0.9800 .
C12 C13 1.460(4) .
C13 C14 1.383(4) .
C13 C18 1.400(4) .
C14 C15 1.382(4) .
C14 H14A 0.9500 .
C15 C16 1.383(4) .
C15 H15A 0.9500 .
C16 C17 1.390(4) .
C16 H16A 0.9500 .
C17 C18 1.375(4) .
C17 H17A 0.9500 .
C18 H18A 0.9500 .
